data_7150118
loop_
_publ_author_name
'Smith, Keith'
'Liu, Chia-Hui'
'El-Hiti, Gamal A'
'Kang, Gurvinder S.'
'Jones, Elfyn'
'Clement, Simon G.'
'Checquer, Alex D.'
'Howarth, Oliver W.'
'Hursthouse, Michael B.'
'Coles, Simon J.'

_publ_section_title
;
 An extensive study of bromination of
 cis,trans,trans-1,5,9-cyclododecatriene: product structures and
 conformations.
;
_journal_issue 10
_journal_name_full 'Organic &amp; biomolecular chemistry'
_journal_page_first 1880
_journal_page_last 1892
_journal_paper_doi 10.1039/b417156j
_journal_volume 3
_journal_year 2005
_chemical_formula_sum 'C12 H18 Br6'
_chemical_formula_weight 641.73
_space_group_crystal_system orthorhombic
_space_group_IT_number 61
_space_group_name_Hall '-P 2ac 2ab'
_space_group_name_H-M_alt 'P b c a'
_audit_creation_method 'manually at CCDC'
_cell_angle_alpha 90
_cell_angle_beta 90
_cell_angle_gamma 90
_cell_formula_units_Z 8
_cell_length_a 11.670(2)
_cell_length_b 28.998(6)
_cell_length_c 10.483(3)
_cell_volume 3547.5(14)
_diffrn_ambient_temperature 219.0
_diffrn_radiation_probe x-ray
_diffrn_radiation_type MoK\a
_diffrn_radiation_wavelength 0.71069
_diffrn_reflns_number 3613
_diffrn_reflns_theta_max 25.0
_exptl_absorpt_coefficient_mu 133.01
_exptl_absorpt_correction_type psi-scan
_exptl_crystal_density_diffrn 1.207
_exptl_crystal_F_000 2336
_refine_ls_number_parameters 103
_refine_ls_number_reflns 1358
_refine_ls_R_factor_gt 0.054
_refine_ls_wR_factor_ref 0.072
_reflns_number_gt 1358
_reflns_number_total 1740
_reflns_observed_criterion Fo>3\s(Fo)
_cod_data_source_file b417156j.txt
_cod_data_source_block compound_hbcd-1
_cod_depositor_comments
;
The following automatic conversions were performed:
'_symmetry_cell_setting' value 'Orthorhombic' changed to 'orthorhombic'
according to '/home/saulius/struct/CIF-dictionaries/cif_core.dic'
dictionary named 'cif_core.dic' version 2.4.1 from 2010-06-29.

Automatic conversion script
Id: cif_fix_enum 1527 2010-12-29 10:47:43Z saulius 
;
_cod_original_cell_volume 3547.52(6)
_cod_original_sg_symbol_H-M Pbca
_cod_database_code 7150118

loop_
_space_group_symop_id
_space_group_symop_operation_xyz
1 x,y,z
2 -x+1/2,-y,z+1/2
3 x+1/2,-y+1/2,-z
4 -x,y+1/2,-z+1/2
5 -x,-y,-z
6 x+1/2,y,-z+1/2
7 -x+1/2,y+1/2,z
8 x,-y+1/2,z+1/2

loop_
_atom_site_label
_atom_site_fract_x
_atom_site_fract_y
_atom_site_fract_z
_atom_site_attached_hydrogens
Br1 0.07002 0.01497 0.33659 0
Br2 0.35612 -0.00438 0.42888 0
Br3 0.11110 -0.15643 0.86825 0
Br4 0.28357 -0.23608 0.68592 0
Br5 -0.10747 -0.12676 0.44005 0
Br6 -0.05473 -0.17649 0.14518 0
C1 0.13170 -0.04637 0.39416 1
C2 0.22274 -0.03678 0.49775 1
C3 0.26023 -0.07979 0.56725 2
C4 0.16524 -0.09696 0.66145 2
C5 0.20645 -0.14350 0.71714 1
C6 0.19378 -0.18475 0.62060 1
C7 0.06958 -0.19921 0.59112 2
C8 0.05341 -0.20200 0.44179 2
C9 0.04050 -0.15269 0.39414 1
C10 0.06725 -0.14726 0.25078 1
C11 0.07375 -0.09517 0.20237 2
C12 0.17816 -0.07166 0.27795 2

loop_
_geom_bond_atom_site_label_1
_geom_bond_atom_site_label_2
_geom_bond_distance
Br1 C1 2.012
Br2 C2 1.956
Br3 C5 1.972
Br4 C6 1.945
Br5 C9 1.944
Br6 C10 1.993
C1 C2 1.544
C1 C12 1.522
C2 C3 1.509
C3 C4 1.566
C4 C5 1.547
C5 C6 1.574
C6 C7 1.540
C7 C8 1.579
C8 C9 1.522
C9 C10 1.543
C10 C11 1.595
C11 C12 1.605

loop_
_cod_changelog_entry_id
_cod_changelog_entry_author
_cod_changelog_entry_date
_cod_changelog_entry_text
1 'Vaitkus, Antanas' 2022-09-15T17:50:00+03:00
;
 Added missing symmetry operations to the space group symmetry operation list
 and updated space group information.
;
2 'Vaitkus, Antanas' 2022-09-15T19:20:00+03:00
;
 Marked attached hydrogen atoms.
;
3 'Vaitkus, Antanas' 2022-09-15T19:25:00+03:00
;
 Updated values of the _atom_site_label data item to establish
 relationships between loop packets from different data loops.
;
